data_7113516
loop_
_publ_author_name
'Warriner, Colin N.'
'Gale, Philip A.'
'Light, Mark E.'
'Hursthouse, Michael B.'

_publ_section_title
;
 Pentapyrrolic calix[4]pyrrole
;
_journal_coden_ASTM CHCOFS
_journal_issue 15
_journal_name_full
;
 Chemical Communications (Cambridge, United Kingdom)
;
_journal_page_first 1810
_journal_page_last 1811
_journal_paper_doi 10.1039/b303959e
_journal_year 2003
_chemical_formula_sum 'C14 H12 Br3 N3'
_chemical_formula_weight 462.00
_space_group_IT_number 14
_symmetry_cell_setting monoclinic
_symmetry_space_group_name_Hall '-P 2ybc'
_symmetry_space_group_name_H-M 'P 1 21/c 1'
_atom_sites_solution_hydrogens geom
_atom_sites_solution_primary direct
_atom_sites_solution_secondary difmap
_audit_creation_method SHELXL-97
_cell_angle_alpha 90.00
_cell_angle_beta 114.25(7)
_cell_angle_gamma 90.00
_cell_formula_units_Z 8
_cell_length_a 17.13(4)
_cell_length_b 10.965(8)
_cell_length_c 17.450(15)
_cell_measurement_temperature 120(2)
_cell_volume 2988(8)
_computing_cell_refinement 'EVALCCD '
_computing_data_collection 'COLLECT (Hooft, 1998)'
_computing_data_reduction 'EVALCCD, COLLECT)'
_computing_molecular_graphics 'CAMERON (Watkin, et al., 1993)'
_computing_publication_material 'WINGX (Farrugia, 1998)'
_computing_structure_refinement 'SHELXL-97 (Sheldrick, 1997)'
_computing_structure_solution 'SHELXS-97 (Sheldrick, 1990)'
_diffrn_ambient_temperature 120(2)
_diffrn_detector_area_resol_mean '9.091 pixels mm^1^'
_diffrn_measured_fraction_theta_full 0.657
_diffrn_measured_fraction_theta_max 0.657
_diffrn_measurement_device_type 'Bruker Nonius Kappa CCD Area detector'
_diffrn_measurement_method '\f and \w scans to fill the asymmetric unit'
_diffrn_radiation_monochromator graphite
_diffrn_radiation_source 'Bruker Nonius FR591 Rotating anode'
_diffrn_radiation_type MoK\a
_diffrn_radiation_wavelength 0.71073
_diffrn_reflns_av_R_equivalents 0.0742
_diffrn_reflns_av_sigmaI/netI 0.0810
_diffrn_reflns_limit_h_max 20
_diffrn_reflns_limit_h_min -19
_diffrn_reflns_limit_k_max 13
_diffrn_reflns_limit_k_min -13
_diffrn_reflns_limit_l_max 19
_diffrn_reflns_limit_l_min -19
_diffrn_reflns_number 13791
_diffrn_reflns_theta_full 25.03
_diffrn_reflns_theta_max 25.03
_diffrn_reflns_theta_min 4.90
_exptl_absorpt_coefficient_mu 8.090
_exptl_absorpt_correction_T_max 0.7934
_exptl_absorpt_correction_T_min 0.4984
_exptl_absorpt_correction_type multi-scan
_exptl_absorpt_process_details 'SORTAV (Blessing, 1997)'
_exptl_crystal_density_diffrn 2.053
_exptl_crystal_density_method 'not measured'
_exptl_crystal_F_000 1776
_exptl_crystal_size_max 0.10
_exptl_crystal_size_mid 0.03
_exptl_crystal_size_min 0.03
_refine_diff_density_max 0.626
_refine_diff_density_min -0.835
_refine_diff_density_rms 0.120
_refine_ls_extinction_coef 0.00032(17)
_refine_ls_extinction_expression Fc^*^=kFc[1+0.001xFc^2^\l^3^/sin(2\q)]^-1/4^
_refine_ls_extinction_method SHELXL
_refine_ls_goodness_of_fit_ref 1.043
_refine_ls_hydrogen_treatment mixed
_refine_ls_matrix_type full
_refine_ls_number_parameters 364
_refine_ls_number_reflns 3468
_refine_ls_number_restraints 0
_refine_ls_restrained_S_all 1.043
_refine_ls_R_factor_all 0.0915
_refine_ls_R_factor_gt 0.0480
_refine_ls_shift/su_max 0.000
_refine_ls_shift/su_mean 0.000
_refine_ls_structure_factor_coef Fsqd
_refine_ls_weighting_details 'calc w=1/[\s^2^(Fo^2^)+(0.0488P)^2^+2.3714P] where P=(Fo^2^+2Fc^2^)/3'
_refine_ls_weighting_scheme calc
_refine_ls_wR_factor_gt 0.0952
_refine_ls_wR_factor_ref 0.1081
_reflns_number_gt 2351
_reflns_number_total 3468
_reflns_threshold_expression >2sigma(I)
_cod_duplicate_entry 7103811
_cod_data_source_file b303959e.txt
_cod_data_source_block s92
_cod_depositor_comments
;
The following automatic conversions were performed:

'_symmetry_cell_setting' value 'Monoclinic' changed to 'monoclinic'
according to
/usr/data/users/saulius/automatic-downloads/retrospective/RSC/lib/dictionaries/cif_core.dic
dictionary named 'cif_core.dic' version 2.4.2 from 2011-04-26.

Automatic conversion script
Id: cif_fix_values 2281 2013-09-26 08:29:07Z andrius 

The following automatic conversions were performed:

'_exptl_absorpt_correction_type' value 'Multi-scans' was replaced
with the value 'multi-scan' as specified in the replacement file
'src/cod-tools/trunk/data/replacement-values/replacement_values.lst'.

Automatic conversion script
Id: cif_fix_values 5376 2017-05-30 11:51:03Z andrius 
;
_cod_original_cell_volume 2989(7)
_cod_original_sg_symbol_H-M P21/c
_cod_database_code 7113516

loop_
_symmetry_equiv_pos_as_xyz
'x, y, z'
'-x, y+1/2, -z+1/2'
'-x, -y, -z'
'x, -y-1/2, z-1/2'

loop_
_atom_site_label
_atom_site_type_symbol
_atom_site_fract_x
_atom_site_fract_y
_atom_site_fract_z
_atom_site_U_iso_or_equiv
_atom_site_adp_type
_atom_site_occupancy
_atom_site_symmetry_multiplicity
_atom_site_calc_flag
_atom_site_refinement_flags
Br1 Br 0.09245(7) -0.09399(9) -0.03799(6) 0.0439(3) Uani 1 1 d .
Br2 Br 0.09172(7) -0.38805(8) 0.06020(6) 0.0392(3) Uani 1 1 d .
Br3 Br 0.13529(6) -0.32371(7) 0.27499(6) 0.0302(3) Uani 1 1 d .
N1 N 0.1236(4) -0.0354(6) 0.1292(4) 0.0178(15) Uani 1 1 d .
H1 H 0.1256 0.0428 0.1188 0.021 Uiso 1 1 calc R
N2 N 0.2206(5) -0.0175(7) 0.4356(5) 0.044(2) Uani 1 1 d .
H2 H 0.1827 0.0262 0.4456 0.053 Uiso 1 1 calc R
N3 N 0.2358(4) 0.1743(5) 0.2742(4) 0.0208(17) Uani 1 1 d .
H3 H 0.2836 0.1319 0.2944 0.025 Uiso 1 1 calc R
C1 C 0.1090(5) -0.1256(8) 0.0712(5) 0.027(2) Uani 1 1 d .
C2 C 0.1107(5) -0.2338(7) 0.1109(5) 0.021(2) Uani 1 1 d .
C3 C 0.1272(5) -0.2060(6) 0.1943(5) 0.0169(18) Uani 1 1 d .
C4 C 0.1348(5) -0.0818(7) 0.2051(5) 0.0199(19) Uani 1 1 d .
C5 C 0.1436(5) -0.0010(7) 0.2781(5) 0.0201(19) Uani 1 1 d .
C6 C 0.0584(5) -0.0138(7) 0.2881(5) 0.027(2) Uani 1 1 d .
H6A H 0.0106 0.0091 0.2354 0.040 Uiso 1 1 calc R
H6B H 0.0593 0.0399 0.3334 0.040 Uiso 1 1 calc R
H6C H 0.0512 -0.0985 0.3020 0.040 Uiso 1 1 calc R
C7 C 0.2169(5) -0.0438(7) 0.3573(5) 0.022(2) Uani 1 1 d .
C8 C 0.2911(8) -0.0689(10) 0.4948(7) 0.059(3) Uani 1 1 d .
H8 H 0.3087 -0.0623 0.5538 0.071 Uiso 1 1 calc R
C9 C 0.3319(6) -0.1300(8) 0.4569(7) 0.051(3) Uani 1 1 d .
H9 H 0.3824 -0.1770 0.4840 0.061 Uiso 1 1 calc R
C10 C 0.2863(5) -0.1129(7) 0.3669(6) 0.030(2) Uani 1 1 d .
H10 H 0.3016 -0.1434 0.3240 0.036 Uiso 1 1 calc R
C11 C 0.1563(5) 0.1300(7) 0.2602(5) 0.0169(18) Uani 1 1 d .
C12 C 0.0990(6) 0.2245(7) 0.2283(5) 0.024(2) Uani 1 1 d .
H12 H 0.0389 0.2209 0.2118 0.028 Uiso 1 1 calc R
C13 C 0.1467(6) 0.3274(7) 0.2250(5) 0.024(2) Uani 1 1 d .
H13 H 0.1243 0.4066 0.2068 0.029 Uiso 1 1 calc R
C14 C 0.2294(7) 0.2944(7) 0.2522(5) 0.025(2) Uani 1 1 d .
H14 H 0.2754 0.3457 0.2555 0.029 Uiso 1 1 calc R
Br4 Br 0.32169(7) -0.07851(10) 0.15017(7) 0.0480(3) Uani 1 1 d .
Br5 Br 0.53109(6) -0.08626(8) 0.31463(5) 0.0325(3) Uani 1 1 d .
Br6 Br 0.66315(6) 0.11606(8) 0.25310(6) 0.0320(3) Uani 1 1 d .
N4 N 0.4986(4) 0.1328(5) 0.1199(4) 0.0201(16) Uani 1 1 d .
H4 H 0.5175 0.1832 0.0922 0.024 Uiso 1 1 calc R
N5 N 0.1970(4) 0.1852(6) -0.0695(4) 0.0222(18) Uani 1 1 d .
H5 H 0.1912 0.1630 -0.1200 0.027 Uiso 1 1 calc R
N6 N 0.3897(4) 0.3235(6) -0.0348(4) 0.0234(16) Uani 1 1 d .
H6 H 0.3651 0.3636 -0.0070 0.028 Uiso 1 1 calc R
C15 C 0.5454(5) 0.0865(7) 0.1968(5) 0.0199(19) Uani 1 1 d .
C16 C 0.4955(5) 0.0109(7) 0.2190(5) 0.023(2) Uani 1 1 d .
C17 C 0.4135(5) 0.0145(7) 0.1521(5) 0.0200(19) Uani 1 1 d .
C18 C 0.4157(5) 0.0880(6) 0.0916(5) 0.0167(18) Uani 1 1 d .
C19 C 0.3509(5) 0.1157(6) 0.0016(5) 0.0181(18) Uani 1 1 d .
C20 C 0.3283(5) -0.0059(7) -0.0463(5) 0.026(2) Uani 1 1 d .
H20A H 0.3070 -0.0633 -0.0163 0.039 Uiso 1 1 calc R
H20B H 0.3795 -0.0398 -0.0502 0.039 Uiso 1 1 calc R
H20C H 0.2840 0.0078 -0.1030 0.039 Uiso 1 1 calc R
C21 C 0.2711(5) 0.1734(7) 0.0031(5) 0.0219(19) Uani 1 1 d .
C22 C 0.2546(6) 0.2195(8) 0.0677(6) 0.032(2) Uani 1 1 d .
H22 H 0.2939 0.2247 0.1250 0.038 Uiso 1 1 calc R
C23 C 0.1673(6) 0.2586(8) 0.0332(5) 0.029(2) Uani 1 1 d .
H23 H 0.1372 0.2938 0.0629 0.034 Uiso 1 1 calc R
C24 C 0.1357(5) 0.2349(7) -0.0516(5) 0.025(2) Uani 1 1 d .
H24 H 0.0791 0.2515 -0.0912 0.030 Uiso 1 1 calc R
C25 C 0.3918(5) 0.2007(6) -0.0409(5) 0.0187(19) Uani 1 1 d .
C26 C 0.4364(5) 0.1731(7) -0.0870(5) 0.0207(19) Uani 1 1 d .
H26 H 0.4487 0.0935 -0.1005 0.025 Uiso 1 1 calc R
C27 C 0.4616(5) 0.2847(7) -0.1118(5) 0.029(2) Uani 1 1 d .
H27 H 0.4933 0.2937 -0.1452 0.034 Uiso 1 1 calc R
C28 C 0.4315(5) 0.3761(7) -0.0785(5) 0.025(2) Uani 1 1 d .
H28 H 0.4384 0.4611 -0.0844 0.031 Uiso 1 1 calc R

loop_
_atom_site_aniso_label
_atom_site_aniso_U_11
_atom_site_aniso_U_22
_atom_site_aniso_U_33
_atom_site_aniso_U_23
_atom_site_aniso_U_13
_atom_site_aniso_U_12
Br1 0.0536(7) 0.0549(7) 0.0185(6) -0.0038(5) 0.0101(5) -0.0031(5)
Br2 0.0461(7) 0.0296(5) 0.0452(6) -0.0210(5) 0.0221(5) -0.0084(5)
Br3 0.0355(6) 0.0202(5) 0.0412(6) 0.0019(4) 0.0219(5) -0.0019(4)
N1 0.018(4) 0.022(4) 0.014(4) 0.003(3) 0.007(3) 0.000(3)
N2 0.039(5) 0.057(5) 0.034(5) 0.007(4) 0.014(4) -0.018(4)
N3 0.029(4) 0.020(4) 0.013(4) 0.008(3) 0.008(3) 0.009(3)
C1 0.024(5) 0.030(5) 0.026(5) -0.005(4) 0.009(4) -0.002(4)
C2 0.020(5) 0.017(4) 0.022(5) -0.006(4) 0.002(4) 0.004(4)
C3 0.012(4) 0.018(4) 0.016(5) -0.003(4) 0.002(4) -0.006(3)
C4 0.015(5) 0.028(5) 0.013(5) -0.003(4) 0.003(4) 0.003(4)
C5 0.018(5) 0.021(4) 0.021(5) -0.006(4) 0.009(4) -0.001(4)
C6 0.026(5) 0.023(5) 0.028(6) -0.005(4) 0.008(4) 0.003(4)
C7 0.033(5) 0.022(4) 0.010(5) -0.003(4) 0.009(4) -0.005(4)
C8 0.062(9) 0.060(8) 0.034(7) 0.016(6) -0.002(7) -0.030(7)
C9 0.027(6) 0.028(6) 0.062(8) 0.023(5) -0.019(6) -0.005(5)
C10 0.020(5) 0.017(4) 0.045(7) -0.007(4) 0.005(5) 0.003(4)
C11 0.020(5) 0.021(4) 0.009(4) -0.005(3) 0.005(4) 0.003(4)
C12 0.035(6) 0.017(4) 0.022(5) -0.008(4) 0.014(5) -0.003(4)
C13 0.046(6) 0.017(5) 0.009(5) -0.009(4) 0.012(5) 0.001(5)
C14 0.042(7) 0.017(5) 0.011(5) -0.002(4) 0.008(5) 0.000(4)
Br4 0.0331(6) 0.0679(7) 0.0434(7) 0.0230(6) 0.0163(5) -0.0068(6)
Br5 0.0392(6) 0.0363(5) 0.0217(5) 0.0117(4) 0.0122(5) 0.0066(4)
Br6 0.0269(5) 0.0353(5) 0.0276(6) 0.0014(4) 0.0049(4) -0.0031(4)
N4 0.029(4) 0.018(3) 0.019(4) 0.000(3) 0.016(4) 0.003(3)
N5 0.023(4) 0.036(4) 0.007(4) 0.015(3) 0.006(4) 0.005(4)
N6 0.028(4) 0.029(4) 0.015(4) -0.004(3) 0.012(3) 0.006(3)
C15 0.022(5) 0.020(4) 0.006(4) -0.001(4) -0.006(4) 0.001(4)
C16 0.031(5) 0.024(5) 0.016(5) 0.006(4) 0.011(4) 0.007(4)
C17 0.017(5) 0.023(4) 0.022(5) 0.004(4) 0.009(4) 0.000(4)
C18 0.021(5) 0.015(4) 0.016(5) 0.004(4) 0.010(4) 0.003(4)
C19 0.021(5) 0.015(4) 0.020(5) 0.004(4) 0.010(4) 0.003(4)
C20 0.019(5) 0.036(5) 0.021(5) 0.006(4) 0.006(4) 0.003(4)
C21 0.028(5) 0.024(4) 0.019(5) 0.011(4) 0.014(4) 0.006(4)
C22 0.029(6) 0.040(6) 0.028(6) -0.003(5) 0.014(5) -0.001(5)
C23 0.025(6) 0.043(6) 0.021(6) 0.007(5) 0.013(5) 0.013(5)
C24 0.011(5) 0.040(5) 0.024(6) 0.009(4) 0.006(4) 0.008(4)
C25 0.020(5) 0.016(4) 0.017(5) 0.002(4) 0.004(4) 0.001(4)
C26 0.021(5) 0.020(4) 0.021(5) -0.007(4) 0.008(4) 0.003(4)
C27 0.023(5) 0.040(5) 0.021(5) 0.000(4) 0.007(4) -0.002(4)
C28 0.021(5) 0.022(5) 0.029(6) 0.006(4) 0.006(4) -0.001(4)

loop_
_atom_type_symbol
_atom_type_description
_atom_type_scat_dispersion_real
_atom_type_scat_dispersion_imag
_atom_type_scat_source
C C 0.0033 0.0016 'International Tables Vol C Tables 4.2.6.8 and 6.1.1.4'
H H 0.0000 0.0000 'International Tables Vol C Tables 4.2.6.8 and 6.1.1.4'
N N 0.0061 0.0033 'International Tables Vol C Tables 4.2.6.8 and 6.1.1.4'
Br Br -0.2901 2.4595 'International Tables Vol C Tables 4.2.6.8 and 6.1.1.4'

loop_
_geom_angle_atom_site_label_1
_geom_angle_atom_site_label_2
_geom_angle_atom_site_label_3
_geom_angle
C4 N1 C1 111.3(7)
C8 N2 C7 109.6(9)
C14 N3 C11 109.5(7)
N1 C1 C2 107.0(7)
N1 C1 Br1 122.4(6)
C2 C1 Br1 130.6(6)
C1 C2 C3 106.9(6)
C1 C2 Br2 125.4(6)
C3 C2 Br2 127.7(6)
C4 C3 C2 109.1(7)
C4 C3 Br3 127.3(6)
C2 C3 Br3 123.6(5)
N1 C4 C3 105.6(7)
N1 C4 C5 122.0(7)
C3 C4 C5 132.1(8)
C11 C5 C4 111.0(7)
C11 C5 C7 110.4(6)
C4 C5 C7 110.3(6)
C11 C5 C6 109.5(6)
C4 C5 C6 105.8(6)
C7 C5 C6 109.7(7)
C10 C7 N2 108.3(8)
C10 C7 C5 130.0(8)
N2 C7 C5 121.8(8)
C9 C8 N2 108.6(10)
C8 C9 C10 108.4(9)
C7 C10 C9 105.1(8)
N3 C11 C12 107.2(7)
N3 C11 C5 121.4(7)
C12 C11 C5 131.4(7)
C11 C12 C13 106.8(8)
C14 C13 C12 108.3(8)
C13 C14 N3 108.0(9)
C15 N4 C18 109.0(6)
C24 N5 C21 109.9(7)
C25 N6 C28 109.8(7)
N4 C15 C16 109.0(7)
N4 C15 Br6 122.0(6)
C16 C15 Br6 128.7(6)
C15 C16 C17 106.1(7)
C15 C16 Br5 126.4(6)
C17 C16 Br5 127.3(6)
C18 C17 C16 109.2(7)
C18 C17 Br4 127.6(6)
C16 C17 Br4 123.1(6)
C17 C18 N4 106.7(7)
C17 C18 C19 133.1(7)
N4 C18 C19 119.8(6)
C21 C19 C25 110.5(6)
C21 C19 C18 110.0(6)
C25 C19 C18 109.6(6)
C21 C19 C20 110.1(6)
C25 C19 C20 109.2(6)
C18 C19 C20 107.4(6)
C22 C21 N5 107.3(8)
C22 C21 C19 131.4(8)
N5 C21 C19 121.3(7)
C21 C22 C23 107.4(8)
C24 C23 C22 106.1(8)
N5 C24 C23 109.3(7)
N6 C25 C26 108.0(7)
N6 C25 C19 122.5(7)
C26 C25 C19 129.5(7)
C25 C26 C27 107.8(7)
C28 C27 C26 106.7(7)
C27 C28 N6 107.7(7)

loop_
_geom_bond_atom_site_label_1
_geom_bond_atom_site_label_2
_geom_bond_distance
Br1 C1 1.840(9)
Br2 C2 1.874(7)
Br3 C3 1.873(7)
N1 C4 1.357(10)
N1 C1 1.363(10)
N2 C8 1.349(13)
N2 C7 1.372(10)
N3 C14 1.363(10)
N3 C11 1.369(10)
C1 C2 1.369(10)
C2 C3 1.397(10)
C3 C4 1.374(10)
C4 C5 1.506(11)
C5 C11 1.505(10)
C5 C7 1.511(10)
C5 C6 1.547(11)
C7 C10 1.360(11)
C8 C9 1.323(15)
C9 C10 1.450(13)
C11 C12 1.378(10)
C12 C13 1.408(11)
C13 C14 1.347(12)
Br4 C17 1.864(8)
Br5 C16 1.859(8)
Br6 C15 1.874(9)
N4 C15 1.347(9)
N4 C18 1.388(10)
N5 C24 1.328(10)
N5 C21 1.383(10)
N6 C25 1.352(9)
N6 C28 1.371(10)
C15 C16 1.357(10)
C16 C17 1.411(11)
C17 C18 1.340(10)
C18 C19 1.536(11)
C19 C21 1.517(11)
C19 C25 1.527(10)
C19 C20 1.537(10)
C21 C22 1.367(11)
C22 C23 1.429(12)
C23 C24 1.376(11)
C25 C26 1.353(10)
C26 C27 1.424(11)
C27 C28 1.362(11)

loop_
_geom_hbond_atom_site_label_D
_geom_hbond_atom_site_label_H
_geom_hbond_atom_site_label_A
_geom_hbond_distance_DH
_geom_hbond_distance_HA
_geom_hbond_distance_DA
_geom_hbond_angle_DHA
_geom_hbond_site_symmetry_A
N6 H6 Br5 0.88 3.13 3.646(7) 119.3 2_655
